data_4303931
loop_
_publ_author_name
'Michael Nippe'
'Eric Victor'
'John F. Berry'

_publ_section_title
;
Oxidation Chemistry of Axially Protected Mo2 and W2 Quadruply Bonded Compounds
;
_journal_name_full 'Inorganic Chemistry'
_journal_page_first 11889
_journal_page_last 11895
_journal_paper_doi 10.1021/ic901965b
_journal_volume 48
_journal_year 2009
_chemical_formula_moiety 'C40 H32 N12 W2'
_chemical_formula_sum 'C40 H32 N12 W2'
_chemical_formula_weight 1048.48
_chemical_name_common W2(dpa)4
_chemical_name_systematic
; 
 ? 
;
_space_group_IT_number 15
_symmetry_cell_setting monoclinic
_symmetry_space_group_name_Hall '-C 2yc'
_symmetry_space_group_name_H-M 'C 1 2/c 1'
_atom_sites_solution_hydrogens geom
_atom_sites_solution_primary direct
_atom_sites_solution_secondary difmap
_audit_creation_method SHELXL-97
_cell_angle_alpha 90.00
_cell_angle_beta 101.348(3)
_cell_angle_gamma 90.00
_cell_formula_units_Z 4
_cell_length_a 18.1386(7)
_cell_length_b 11.5046(4)
_cell_length_c 16.6777(6)
_cell_measurement_reflns_used 5986
_cell_measurement_temperature 100(2)
_cell_measurement_theta_max 69.1372
_cell_measurement_theta_min 4.5776
_cell_volume 3412.2(2)
_computing_cell_refinement 'SAINT Ver. 7.24A (Bruker-AXS, 2007)'
_computing_data_collection 'APEX2 Ver. 2.1-4 (Bruker-AXS, 2007)'
_computing_data_reduction 'SAINT Ver. 7.24A'
_computing_molecular_graphics SHELXTL
_computing_publication_material SHELXTL
_computing_structure_refinement SHELXTL
_computing_structure_solution 'SHELXTL (Sheldrick, 2008)'
_diffrn_ambient_temperature 100(2)
_diffrn_measured_fraction_theta_full 0.983
_diffrn_measured_fraction_theta_max 0.983
_diffrn_measurement_device_type 'Bruker SMART APEX2 area detector'
_diffrn_measurement_method '0.50\% \w and 0.5 \% \f scans'
_diffrn_radiation_monochromator graphite
_diffrn_radiation_source 'fine-focus sealed tube'
_diffrn_radiation_type CuK\a
_diffrn_radiation_wavelength 1.54178
_diffrn_reflns_av_R_equivalents 0.0000
_diffrn_reflns_av_sigmaI/netI 0.0458
_diffrn_reflns_limit_h_max 20
_diffrn_reflns_limit_h_min -21
_diffrn_reflns_limit_k_max 14
_diffrn_reflns_limit_k_min 0
_diffrn_reflns_limit_l_max 20
_diffrn_reflns_limit_l_min 0
_diffrn_reflns_number 6020
_diffrn_reflns_theta_full 69.93
_diffrn_reflns_theta_max 69.93
_diffrn_reflns_theta_min 4.58
_exptl_absorpt_coefficient_mu 12.695
_exptl_absorpt_correction_T_max 0.7854
_exptl_absorpt_correction_T_min 0.6307
_exptl_absorpt_correction_type multi-scan
_exptl_crystal_colour purple
_exptl_crystal_density_diffrn 2.041
_exptl_crystal_density_method 'not measured'
_exptl_crystal_description needle
_exptl_crystal_F_000 2016
_exptl_crystal_size_max 0.04
_exptl_crystal_size_mid 0.02
_exptl_crystal_size_min 0.02
_refine_diff_density_max 0.893
_refine_diff_density_min -1.221
_refine_diff_density_rms 0.150
_refine_ls_extinction_method none
_refine_ls_goodness_of_fit_ref 1.042
_refine_ls_hydrogen_treatment undef
_refine_ls_matrix_type full
_refine_ls_number_parameters 246
_refine_ls_number_reflns 6020
_refine_ls_number_restraints 0
_refine_ls_restrained_S_all 1.042
_refine_ls_R_factor_all 0.0551
_refine_ls_R_factor_gt 0.0362
_refine_ls_shift/su_max 0.001
_refine_ls_shift/su_mean 0.000
_refine_ls_structure_factor_coef Fsqd
_refine_ls_weighting_details 'calc w=1/[\s^2^(Fo^2^)+(0.0486P)^2^+9.0471P] where P=(Fo^2^+2Fc^2^)/3'
_refine_ls_weighting_scheme calc
_refine_ls_wR_factor_gt 0.0829
_refine_ls_wR_factor_ref 0.0913
_reflns_number_gt 4831
_reflns_number_total 6020
_reflns_threshold_expression >2sigma(I)
_cod_data_source_file ic901965b_si_001_1.cif
_cod_data_source_block 1
_cod_original_sg_symbol_H-M 'C 2/c'
_cod_database_code 4303931

loop_
_symmetry_equiv_pos_as_xyz
'x, y, z'
'-x, y, -z+1/2'
'x+1/2, y+1/2, z'
'-x+1/2, y+1/2, -z+1/2'
'-x, -y, -z'
'x, -y, z-1/2'
'-x+1/2, -y+1/2, -z'
'x+1/2, -y+1/2, z-1/2'

loop_
_atom_site_label
_atom_site_type_symbol
_atom_site_fract_x
_atom_site_fract_y
_atom_site_fract_z
_atom_site_U_iso_or_equiv
_atom_site_adp_type
_atom_site_occupancy
_atom_site_symmetry_multiplicity
_atom_site_calc_flag
_atom_site_refinement_flags
_atom_site_disorder_assembly
_atom_site_disorder_group
W1 W 0.5000 0.93569(3) 0.7500 0.01540(10) Uani 1 2 d S . .
W2 W 0.5000 0.74503(3) 0.7500 0.01505(10) Uani 1 2 d S . .
N1 N 0.4493(3) 1.1263(4) 0.8233(3) 0.0214(10) Uani 1 1 d . . .
N2 N 0.4487(2) 0.9377(4) 0.8550(3) 0.0188(10) Uani 1 1 d . . .
N3 N 0.4551(3) 0.7381(4) 0.8588(3) 0.0188(10) Uani 1 1 d . . .
N4 N 0.6098(3) 0.9404(4) 0.8248(3) 0.0182(10) Uani 1 1 d . . .
N5 N 0.6123(3) 0.7400(4) 0.8171(3) 0.0172(10) Uani 1 1 d . . .
N6 N 0.6011(3) 0.5429(4) 0.8324(3) 0.0199(10) Uani 1 1 d . . .
C1 C 0.4431(3) 1.2407(4) 0.8362(4) 0.0238(13) Uani 1 1 d . . .
H1B H 0.4523 1.2930 0.7952 0.029 Uiso 1 1 calc R . .
C2 C 0.4245(3) 1.2856(6) 0.9047(4) 0.0289(14) Uani 1 1 d . . .
H2A H 0.4173 1.3668 0.9102 0.035 Uiso 1 1 calc R . .
C3 C 0.4164(3) 1.2084(5) 0.9669(3) 0.0213(12) Uani 1 1 d . . .
H3A H 0.4058 1.2372 1.0168 0.026 Uiso 1 1 calc R . .
C4 C 0.4238(3) 1.0908(4) 0.9563(3) 0.0200(12) Uani 1 1 d . . .
H4A H 0.4191 1.0379 0.9987 0.024 Uiso 1 1 calc R . .
C5 C 0.4385(3) 1.0503(5) 0.8815(3) 0.0186(12) Uani 1 1 d . . .
C6 C 0.4296(3) 0.8382(5) 0.8908(3) 0.0181(11) Uani 1 1 d . . .
C7 C 0.3856(3) 0.8282(5) 0.9514(3) 0.0210(11) Uani 1 1 d . . .
H7A H 0.3617 0.8951 0.9678 0.025 Uiso 1 1 calc R . .
C8 C 0.3769(3) 0.7237(5) 0.9866(4) 0.0225(13) Uani 1 1 d . . .
H8A H 0.3477 0.7180 1.0279 0.027 Uiso 1 1 calc R . .
C9 C 0.4114(3) 0.6243(5) 0.9616(3) 0.0239(13) Uani 1 1 d . . .
H9A H 0.4103 0.5521 0.9889 0.029 Uiso 1 1 calc R . .
C10 C 0.4464(3) 0.6350(4) 0.8966(3) 0.0195(12) Uani 1 1 d . . .
H10A H 0.4660 0.5667 0.8765 0.023 Uiso 1 1 calc R . .
C11 C 0.6440(3) 1.0425(5) 0.8545(3) 0.0217(13) Uani 1 1 d . . .
H11A H 0.6185 1.1132 0.8378 0.026 Uiso 1 1 calc R . .
C12 C 0.7122(3) 1.0491(5) 0.9061(4) 0.0250(13) Uani 1 1 d . . .
H12A H 0.7333 1.1223 0.9243 0.030 Uiso 1 1 calc R . .
C13 C 0.7506(3) 0.9451(5) 0.9321(3) 0.0269(13) Uani 1 1 d . . .
H13A H 0.7973 0.9468 0.9697 0.032 Uiso 1 1 calc R . .
C14 C 0.7195(3) 0.8412(5) 0.9021(3) 0.0221(11) Uani 1 1 d . . .
H14A H 0.7453 0.7706 0.9183 0.026 Uiso 1 1 calc R . .
C15 C 0.6494(3) 0.8384(5) 0.8472(3) 0.0181(11) Uani 1 1 d . . .
C16 C 0.6469(3) 0.6306(5) 0.8213(3) 0.0182(11) Uani 1 1 d . . .
C17 C 0.7195(3) 0.6110(5) 0.8066(3) 0.0228(12) Uani 1 1 d . . .
H17A H 0.7503 0.6745 0.7973 0.027 Uiso 1 1 calc R . .
C18 C 0.7457(3) 0.4982(5) 0.8058(3) 0.0265(12) Uani 1 1 d . . .
H18A H 0.7946 0.4829 0.7961 0.032 Uiso 1 1 calc R . .
C19 C 0.6991(3) 0.4078(5) 0.8195(4) 0.0271(14) Uani 1 1 d . . .
H19A H 0.7157 0.3294 0.8206 0.033 Uiso 1 1 calc R . .
C20 C 0.6284(3) 0.4347(5) 0.8316(4) 0.0254(14) Uani 1 1 d . . .
H20A H 0.5965 0.3722 0.8399 0.031 Uiso 1 1 calc R . .

loop_
_atom_site_aniso_label
_atom_site_aniso_U_11
_atom_site_aniso_U_22
_atom_site_aniso_U_33
_atom_site_aniso_U_23
_atom_site_aniso_U_13
_atom_site_aniso_U_12
W1 0.01534(19) 0.01333(17) 0.01800(18) 0.000 0.00445(14) 0.000
W2 0.01425(19) 0.01343(17) 0.01762(19) 0.000 0.00348(14) 0.000
N1 0.028(3) 0.016(2) 0.021(3) -0.0047(19) 0.0069(19) -0.0021(19)
N2 0.014(2) 0.020(2) 0.022(3) 0.001(2) 0.0021(19) 0.0016(17)
N3 0.017(3) 0.019(2) 0.020(3) -0.0050(19) 0.0039(19) -0.0029(17)
N4 0.017(3) 0.022(3) 0.017(2) 0.0009(19) 0.0071(18) -0.0009(18)
N5 0.014(3) 0.022(3) 0.016(2) 0.0007(18) 0.0041(19) 0.0031(17)
N6 0.015(3) 0.020(3) 0.025(3) -0.0023(19) 0.0054(19) -0.0014(18)
C1 0.029(3) 0.021(3) 0.024(3) 0.005(2) 0.011(3) 0.002(2)
C2 0.024(4) 0.021(3) 0.041(4) -0.001(3) 0.006(3) 0.000(2)
C3 0.019(3) 0.022(3) 0.025(3) -0.005(2) 0.006(2) -0.004(2)
C4 0.015(3) 0.017(3) 0.027(3) -0.004(2) 0.002(2) -0.0032(19)
C5 0.011(3) 0.023(3) 0.021(3) 0.000(2) 0.002(2) -0.003(2)
C6 0.016(3) 0.025(3) 0.013(3) -0.001(2) 0.0009(19) 0.002(2)
C7 0.020(3) 0.017(3) 0.026(3) -0.004(2) 0.005(2) -0.001(2)
C8 0.016(3) 0.027(3) 0.026(3) -0.001(2) 0.010(2) -0.004(2)
C9 0.025(3) 0.022(3) 0.026(3) 0.001(2) 0.007(2) -0.008(2)
C10 0.022(3) 0.010(3) 0.026(3) -0.003(2) 0.004(2) -0.003(2)
C11 0.025(3) 0.018(3) 0.026(3) -0.004(2) 0.013(2) -0.004(2)
C12 0.018(3) 0.025(3) 0.034(3) -0.007(3) 0.011(3) -0.003(2)
C13 0.016(3) 0.036(4) 0.027(3) -0.007(3) 0.002(2) -0.004(2)
C14 0.016(3) 0.026(3) 0.025(3) 0.000(3) 0.005(2) 0.000(2)
C15 0.018(3) 0.019(3) 0.019(3) -0.002(2) 0.006(2) -0.002(2)
C16 0.018(3) 0.020(3) 0.014(3) 0.004(2) -0.001(2) 0.001(2)
C17 0.020(3) 0.022(3) 0.027(3) 0.002(2) 0.006(2) 0.000(2)
C18 0.021(3) 0.030(3) 0.029(3) -0.005(3) 0.006(2) 0.003(2)
C19 0.030(4) 0.019(3) 0.031(3) 0.001(2) 0.003(2) 0.006(2)
C20 0.029(4) 0.019(3) 0.029(3) 0.000(3) 0.009(3) -0.006(2)

loop_
_atom_type_symbol
_atom_type_description
_atom_type_scat_dispersion_real
_atom_type_scat_dispersion_imag
_atom_type_scat_source
C C 0.0181 0.0091 'International Tables Vol C Tables 4.2.6.8 and 6.1.1.4'
H H 0.0000 0.0000 'International Tables Vol C Tables 4.2.6.8 and 6.1.1.4'
N N 0.0311 0.0180 'International Tables Vol C Tables 4.2.6.8 and 6.1.1.4'
W W -5.4734 5.5774 'International Tables Vol C Tables 4.2.6.8 and 6.1.1.4'

loop_
_geom_angle_atom_site_label_1
_geom_angle_atom_site_label_2
_geom_angle_atom_site_label_3
_geom_angle
_geom_angle_site_symmetry_1
_geom_angle_site_symmetry_3
_geom_angle_publ_flag
N4 W1 N4 177.1(2) . 2_656 ?
N4 W1 N2 91.56(17) . . ?
N4 W1 N2 88.41(17) 2_656 . ?
N4 W1 N2 88.41(17) . 2_656 ?
N4 W1 N2 91.56(17) 2_656 2_656 ?
N2 W1 N2 178.7(2) . 2_656 ?
N4 W1 W2 91.45(12) . . ?
N4 W1 W2 91.45(12) 2_656 . ?
N2 W1 W2 90.63(11) . . ?
N2 W1 W2 90.63(11) 2_656 . ?
N5 W2 N5 176.9(2) 2_656 . ?
N5 W2 N3 92.19(18) 2_656 2_656 ?
N5 W2 N3 87.70(18) . 2_656 ?
N5 W2 N3 87.70(18) 2_656 . ?
N5 W2 N3 92.19(18) . . ?
N3 W2 N3 175.7(2) 2_656 . ?
N5 W2 W1 91.56(12) 2_656 . ?
N5 W2 W1 91.56(12) . . ?
N3 W2 W1 92.14(11) 2_656 . ?
N3 W2 W1 92.14(11) . . ?
C1 N1 C5 119.4(5) . . ?
C6 N2 C5 125.5(5) . . ?
C6 N2 W1 122.4(3) . . ?
C5 N2 W1 112.1(3) . . ?
C10 N3 C6 117.8(5) . . ?
C10 N3 W2 121.5(4) . . ?
C6 N3 W2 120.5(4) . . ?
C11 N4 C15 116.9(5) . . ?
C11 N4 W1 122.4(4) . . ?
C15 N4 W1 120.7(4) . . ?
C15 N5 C16 123.0(5) . . ?
C15 N5 W2 121.7(4) . . ?
C16 N5 W2 115.1(3) . . ?
C20 N6 C16 117.2(5) . . ?
N1 C1 C2 123.5(6) . . ?
N1 C1 H1B 118.2 . . ?
C2 C1 H1B 118.2 . . ?
C1 C2 C3 117.6(6) . . ?
C1 C2 H2A 121.2 . . ?
C3 C2 H2A 121.2 . . ?
C4 C3 C2 120.2(6) . . ?
C4 C3 H3A 119.9 . . ?
C2 C3 H3A 119.9 . . ?
C3 C4 C5 118.8(5) . . ?
C3 C4 H4A 120.6 . . ?
C5 C4 H4A 120.6 . . ?
N1 C5 N2 109.1(5) . . ?
N1 C5 C4 120.2(5) . . ?
N2 C5 C4 130.5(5) . . ?
N2 C6 N3 113.4(4) . . ?
N2 C6 C7 127.5(5) . . ?
N3 C6 C7 119.0(5) . . ?
C8 C7 C6 120.8(5) . . ?
C8 C7 H7A 119.6 . . ?
C6 C7 H7A 119.6 . . ?
C7 C8 C9 119.6(5) . . ?
C7 C8 H8A 120.2 . . ?
C9 C8 H8A 120.2 . . ?
C10 C9 C8 117.8(5) . . ?
C10 C9 H9A 121.1 . . ?
C8 C9 H9A 121.1 . . ?
C9 C10 N3 123.9(5) . . ?
C9 C10 H10A 118.1 . . ?
N3 C10 H10A 118.1 . . ?
C12 C11 N4 124.3(5) . . ?
C12 C11 H11A 117.8 . . ?
N4 C11 H11A 117.8 . . ?
C11 C12 C13 118.7(5) . . ?
C11 C12 H12A 120.7 . . ?
C13 C12 H12A 120.7 . . ?
C14 C13 C12 118.9(5) . . ?
C14 C13 H13A 120.5 . . ?
C12 C13 H13A 120.5 . . ?
C13 C14 C15 120.6(5) . . ?
C13 C14 H14A 119.7 . . ?
C15 C14 H14A 119.7 . . ?
N5 C15 N4 114.3(5) . . ?
N5 C15 C14 125.0(5) . . ?
N4 C15 C14 120.5(5) . . ?
N6 C16 N5 113.6(5) . . ?
N6 C16 C17 122.0(5) . . ?
N5 C16 C17 124.1(5) . . ?
C18 C17 C16 119.1(5) . . ?
C18 C17 H17A 120.4 . . ?
C16 C17 H17A 120.4 . . ?
C17 C18 C19 118.8(5) . . ?
C17 C18 H18A 120.6 . . ?
C19 C18 H18A 120.6 . . ?
C20 C19 C18 118.2(5) . . ?
C20 C19 H19A 120.9 . . ?
C18 C19 H19A 120.9 . . ?
N6 C20 C19 124.7(5) . . ?
N6 C20 H20A 117.7 . . ?
C19 C20 H20A 117.7 . . ?

loop_
_geom_bond_atom_site_label_1
_geom_bond_atom_site_label_2
_geom_bond_distance
_geom_bond_site_symmetry_2
_geom_bond_publ_flag
W1 N4 2.132(5) . ?
W1 N4 2.132(5) 2_656 ?
W1 N2 2.139(5) . ?
W1 N2 2.139(5) 2_656 ?
W1 W2 2.1934(4) . ?
W2 N5 2.124(5) 2_656 ?
W2 N5 2.124(5) . ?
W2 N3 2.132(5) 2_656 ?
W2 N3 2.132(5) . ?
N1 C1 1.342(7) . ?
N1 C5 1.349(7) . ?
N2 C6 1.366(7) . ?
N2 C5 1.392(7) . ?
N3 C10 1.367(6) . ?
N3 C6 1.386(7) . ?
N4 C11 1.375(7) . ?
N4 C15 1.388(7) . ?
N5 C15 1.361(7) . ?
N5 C16 1.401(7) . ?
N6 C20 1.340(7) . ?
N6 C16 1.344(7) . ?
C1 C2 1.355(9) . ?
C1 H1B 0.9500 . ?
C2 C3 1.396(8) . ?
C2 H2A 0.9500 . ?
C3 C4 1.374(8) . ?
C3 H3A 0.9500 . ?
C4 C5 1.405(8) . ?
C4 H4A 0.9500 . ?
C6 C7 1.411(7) . ?
C7 C8 1.360(8) . ?
C7 H7A 0.9500 . ?
C8 C9 1.406(8) . ?
C8 H8A 0.9500 . ?
C9 C10 1.366(7) . ?
C9 H9A 0.9500 . ?
C10 H10A 0.9500 . ?
C11 C12 1.363(8) . ?
C11 H11A 0.9500 . ?
C12 C13 1.409(8) . ?
C12 H12A 0.9500 . ?
C13 C14 1.374(8) . ?
C13 H13A 0.9500 . ?
C14 C15 1.414(7) . ?
C14 H14A 0.9500 . ?
C16 C17 1.406(7) . ?
C17 C18 1.382(8) . ?
C17 H17A 0.9500 . ?
C18 C19 1.387(8) . ?
C18 H18A 0.9500 . ?
C19 C20 1.373(8) . ?
C19 H19A 0.9500 . ?
C20 H20A 0.9500 . ?

loop_
_geom_torsion_atom_site_label_1
_geom_torsion_atom_site_label_2
_geom_torsion_atom_site_label_3
_geom_torsion_atom_site_label_4
_geom_torsion
_geom_torsion_site_symmetry_1
_geom_torsion_site_symmetry_2
_geom_torsion_site_symmetry_3
_geom_torsion_site_symmetry_4
_geom_torsion_publ_flag
N4 W1 W2 N5 176.08(18) . . . 2_656 ?
N4 W1 W2 N5 -3.92(18) 2_656 . . 2_656 ?
N2 W1 W2 N5 84.51(17) . . . 2_656 ?
N2 W1 W2 N5 -95.49(17) 2_656 . . 2_656 ?
N4 W1 W2 N5 -3.92(18) . . . . ?
N4 W1 W2 N5 176.08(18) 2_656 . . . ?
N2 W1 W2 N5 -95.49(17) . . . . ?
N2 W1 W2 N5 84.51(17) 2_656 . . . ?
N4 W1 W2 N3 -91.67(17) . . . 2_656 ?
N4 W1 W2 N3 88.33(17) 2_656 . . 2_656 ?
N2 W1 W2 N3 176.75(18) . . . 2_656 ?
N2 W1 W2 N3 -3.25(18) 2_656 . . 2_656 ?
N4 W1 W2 N3 88.33(17) . . . . ?
N4 W1 W2 N3 -91.67(17) 2_656 . . . ?
N2 W1 W2 N3 -3.25(18) . . . . ?
N2 W1 W2 N3 176.75(18) 2_656 . . . ?
N4 W1 N2 C6 -92.6(4) . . . . ?
N4 W1 N2 C6 90.3(4) 2_656 . . . ?
N2 W1 N2 C6 178.8(4) 2_656 . . . ?
W2 W1 N2 C6 -1.2(4) . . . . ?
N4 W1 N2 C5 86.8(4) . . . . ?
N4 W1 N2 C5 -90.3(4) 2_656 . . . ?
N2 W1 N2 C5 -1.8(4) 2_656 . . . ?
W2 W1 N2 C5 178.2(3) . . . . ?
N5 W2 N3 C10 93.7(4) 2_656 . . . ?
N5 W2 N3 C10 -83.2(4) . . . . ?
N3 W2 N3 C10 5.1(4) 2_656 . . . ?
W1 W2 N3 C10 -174.9(4) . . . . ?
N5 W2 N3 C6 -82.5(4) 2_656 . . . ?
N5 W2 N3 C6 100.6(4) . . . . ?
N3 W2 N3 C6 -171.0(4) 2_656 . . . ?
W1 W2 N3 C6 9.0(4) . . . . ?
N4 W1 N4 C11 4.8(4) 2_656 . . . ?
N2 W1 N4 C11 -84.6(4) . . . . ?
N2 W1 N4 C11 94.2(4) 2_656 . . . ?
W2 W1 N4 C11 -175.2(4) . . . . ?
N4 W1 N4 C15 -176.6(4) 2_656 . . . ?
N2 W1 N4 C15 94.1(4) . . . . ?
N2 W1 N4 C15 -87.2(4) 2_656 . . . ?
W2 W1 N4 C15 3.4(4) . . . . ?
N5 W2 N5 C15 -173.8(4) 2_656 . . . ?
N3 W2 N5 C15 98.3(4) 2_656 . . . ?
N3 W2 N5 C15 -86.0(4) . . . . ?
W1 W2 N5 C15 6.2(4) . . . . ?
N5 W2 N5 C16 11.7(4) 2_656 . . . ?
N3 W2 N5 C16 -76.2(4) 2_656 . . . ?
N3 W2 N5 C16 99.5(4) . . . . ?
W1 W2 N5 C16 -168.3(4) . . . . ?
C5 N1 C1 C2 -1.7(9) . . . . ?
N1 C1 C2 C3 4.4(9) . . . . ?
C1 C2 C3 C4 -3.0(8) . . . . ?
C2 C3 C4 C5 -0.9(8) . . . . ?
C1 N1 C5 N2 -179.2(5) . . . . ?
C1 N1 C5 C4 -2.5(8) . . . . ?
C6 N2 C5 N1 -167.8(5) . . . . ?
W1 N2 C5 N1 12.9(5) . . . . ?
C6 N2 C5 C4 15.9(9) . . . . ?
W1 N2 C5 C4 -163.5(5) . . . . ?
C3 C4 C5 N1 3.7(8) . . . . ?
C3 C4 C5 N2 179.7(5) . . . . ?
C5 N2 C6 N3 -171.8(5) . . . . ?
W1 N2 C6 N3 7.5(6) . . . . ?
C5 N2 C6 C7 11.4(8) . . . . ?
W1 N2 C6 C7 -169.3(4) . . . . ?
C10 N3 C6 N2 172.7(5) . . . . ?
W2 N3 C6 N2 -11.0(6) . . . . ?
C10 N3 C6 C7 -10.1(7) . . . . ?
W2 N3 C6 C7 166.2(4) . . . . ?
N2 C6 C7 C8 -174.0(5) . . . . ?
N3 C6 C7 C8 9.3(8) . . . . ?
C6 C7 C8 C9 -0.9(8) . . . . ?
C7 C8 C9 C10 -6.3(8) . . . . ?
C8 C9 C10 N3 5.4(8) . . . . ?
C6 N3 C10 C9 2.9(8) . . . . ?
W2 N3 C10 C9 -173.3(4) . . . . ?
C15 N4 C11 C12 -2.6(8) . . . . ?
W1 N4 C11 C12 176.1(4) . . . . ?
N4 C11 C12 C13 -0.6(9) . . . . ?
C11 C12 C13 C14 2.4(8) . . . . ?
C12 C13 C14 C15 -1.1(8) . . . . ?
C16 N5 C15 N4 169.3(5) . . . . ?
W2 N5 C15 N4 -4.7(6) . . . . ?
C16 N5 C15 C14 -15.7(8) . . . . ?
W2 N5 C15 C14 170.3(4) . . . . ?
C11 N4 C15 N5 179.1(5) . . . . ?
W1 N4 C15 N5 0.4(6) . . . . ?
C11 N4 C15 C14 3.8(7) . . . . ?
W1 N4 C15 C14 -174.9(4) . . . . ?
C13 C14 C15 N5 -176.8(5) . . . . ?
C13 C14 C15 N4 -2.1(8) . . . . ?
C20 N6 C16 N5 175.6(5) . . . . ?
C20 N6 C16 C17 2.1(8) . . . . ?
C15 N5 C16 N6 145.1(5) . . . . ?
W2 N5 C16 N6 -40.5(5) . . . . ?
C15 N5 C16 C17 -41.5(8) . . . . ?
W2 N5 C16 C17 132.9(5) . . . . ?
N6 C16 C17 C18 -1.8(8) . . . . ?
N5 C16 C17 C18 -174.7(5) . . . . ?
C16 C17 C18 C19 0.1(8) . . . . ?
C17 C18 C19 C20 1.3(8) . . . . ?
C16 N6 C20 C19 -0.6(9) . . . . ?
C18 C19 C20 N6 -1.1(10) . . . . ?
